data_7053792
loop_
_publ_author_name
'Lama\<c, Martin'
'C\'isa\<rov\'a, Ivana'
'\<St\<epni\<cka, Petr'

_publ_section_title
;
 Preparation, coordination and catalytic use of planar-chiral
 monocarboxylated dppf analogues
;
_journal_issue 7
_journal_name_full 'New Journal of Chemistry'
_journal_page_first 1549
_journal_paper_doi 10.1039/b901262a
_journal_volume 33
_journal_year 2009
_chemical_formula_moiety 'C35 H28 Fe O2 P2'
_chemical_formula_sum 'C35 H28 Fe O2 P2'
_chemical_formula_weight 598.36
_chemical_name_common '1',2-bis(diphenylphosphanyl)ferrrocene-1-carboxylic acid'
_chemical_name_systematic
;
1',2-bis(diphenylphosphanyl)ferrrocene-1-carboxylic acid
;
_space_group_IT_number 14
_symmetry_cell_setting monoclinic
_symmetry_space_group_name_Hall '-P 2ybc'
_symmetry_space_group_name_H-M 'P 1 21/c 1'
_atom_sites_solution_hydrogens mixed
_atom_sites_solution_primary direct
_atom_sites_solution_secondary difmap
_audit_creation_method SHELXL-97
_cell_angle_alpha 90.00
_cell_angle_beta 95.942(1)
_cell_angle_gamma 90.00
_cell_formula_units_Z 2
_cell_length_a 9.0484(2)
_cell_length_b 17.9216(3)
_cell_length_c 8.8899(2)
_cell_measurement_reflns_used 3393
_cell_measurement_temperature 150(2)
_cell_measurement_theta_max 27.48
_cell_measurement_theta_min 1.00
_cell_volume 1433.86(5)
_computing_cell_refinement 'HKL Scalepack (Otwinowski & Minor, 1997)'
_computing_data_collection 'Collect (Nonius BV, 1997-2000)'
_computing_data_reduction 'HKL Denzo and Scalepack (Otwinowski & Minor, 1997)'
_computing_molecular_graphics 'PLATON (Spek, 2001)'
_computing_publication_material 'PLATON (Spek, 2001)'
_computing_structure_refinement 'SHELXL-97 (Sheldrick, 1997)'
_computing_structure_solution 'SIR97 (Altomare et al., 1994)'
_diffrn_ambient_temperature 150(2)
_diffrn_detector_area_resol_mean 9.091
_diffrn_measured_fraction_theta_full 0.999
_diffrn_measured_fraction_theta_max 0.999
_diffrn_measurement_device_type KappaCCD
_diffrn_measurement_method '\w and \p scans to fill the Ewald sphere'
_diffrn_radiation_monochromator 'horizontally mounted graphite crystal'
_diffrn_radiation_source 'fine-focus sealed tube'
_diffrn_radiation_type MoK\a
_diffrn_radiation_wavelength 0.71073
_diffrn_reflns_av_R_equivalents 0.033
_diffrn_reflns_av_sigmaI/netI 0.0251
_diffrn_reflns_limit_h_max 11
_diffrn_reflns_limit_h_min -11
_diffrn_reflns_limit_k_max 23
_diffrn_reflns_limit_k_min -23
_diffrn_reflns_limit_l_max 11
_diffrn_reflns_limit_l_min -11
_diffrn_reflns_number 22442
_diffrn_reflns_theta_full 27.50
_diffrn_reflns_theta_max 27.50
_diffrn_reflns_theta_min 2.26
_diffrn_standards_number 0
_exptl_absorpt_coefficient_mu 0.669
_exptl_absorpt_correction_type none
_exptl_crystal_colour orange
_exptl_crystal_density_diffrn 1.386
_exptl_crystal_density_method 'not measured'
_exptl_crystal_description needle
_exptl_crystal_F_000 620
_exptl_crystal_size_max 0.40
_exptl_crystal_size_mid 0.15
_exptl_crystal_size_min 0.10
_refine_diff_density_max 0.393
_refine_diff_density_min -0.324
_refine_diff_density_rms 0.045
_refine_ls_extinction_method none
_refine_ls_goodness_of_fit_ref 1.025
_refine_ls_hydrogen_treatment constr
_refine_ls_matrix_type full
_refine_ls_number_parameters 247
_refine_ls_number_reflns 3284
_refine_ls_number_restraints 0
_refine_ls_restrained_S_all 1.025
_refine_ls_R_factor_all 0.0452
_refine_ls_R_factor_gt 0.0347
_refine_ls_shift/su_max 0.003
_refine_ls_shift/su_mean 0.000
_refine_ls_structure_factor_coef Fsqd
_refine_ls_weighting_details 'calc w=1/[\s^2^(Fo^2^)+(0.0426P)^2^+0.6079P] where P=(Fo^2^+2Fc^2^)/3'
_refine_ls_weighting_scheme calc
_refine_ls_wR_factor_gt 0.0861
_refine_ls_wR_factor_ref 0.0925
_reflns_number_gt 2721
_reflns_number_total 3284
_reflns_threshold_expression >2sigma(I)
_cod_data_source_file b901262asup1.cif
_cod_data_source_block ml264
_cod_depositor_comments
;
The following automatic conversions were performed:

'_atom_sites_solution_hydrogens' value 'geom + difmap' was changed to
'mixed'.

Automatic conversion script
Id: cif_fix_values 6452 2018-10-05 10:23:21Z andrius 
;
_cod_original_sg_symbol_H-M P21/c
_cod_database_code 7053792

loop_
_symmetry_equiv_pos_as_xyz
'x, y, z'
'x, -y+1/2, z+1/2'
'-x, -y, -z'
'-x, y-1/2, -z-1/2'

loop_
_atom_site_label
_atom_site_type_symbol
_atom_site_fract_x
_atom_site_fract_y
_atom_site_fract_z
_atom_site_U_iso_or_equiv
_atom_site_adp_type
_atom_site_occupancy
_atom_site_symmetry_multiplicity
_atom_site_calc_flag
_atom_site_refinement_flags
Fe1 Fe 0.534(3) -0.0079(19) -0.002(4) 0.0247(5) Uani 0.25 1 d P
Fe2 Fe 0.464(3) 0.0076(19) 0.006(4) 0.0247(5) Uani 0.25 1 d P
P1 P 0.37868(5) 0.13315(3) -0.25450(5) 0.03641(13) Uani 1 1 d .
C1 C 0.3351(4) -0.0233(3) -0.1230(4) 0.0271(7) Uani 0.50 1 d P
C2 C 0.4244(7) 0.0283(4) -0.2051(10) 0.0233(13) Uani 0.50 1 d P
C3 C 0.5537(5) -0.0124(4) -0.2303(6) 0.0268(10) Uani 0.50 1 d P
H3 H 0.6327 0.0066 -0.2776 0.032 Uiso 0.50 1 d PR
C4 C 0.5453(5) -0.0857(2) -0.1725(4) 0.0342(8) Uani 0.50 1 d P
H4 H 0.6147 -0.1238 -0.1754 0.041 Uiso 0.50 1 d PR
C5 C 0.4099(7) -0.0919(4) -0.1072(6) 0.0316(11) Uani 0.50 1 d P
H5 H 0.3746 -0.1339 -0.0611 0.038 Uiso 0.50 1 d PR
C6 C 0.6194(7) -0.0424(5) 0.2056(10) 0.0271(13) Uani 0.50 1 d P
C7 C 0.5072(7) 0.0127(3) 0.2192(5) 0.0301(11) Uani 0.50 1 d P
H7 H 0.4210 0.0062 0.2664 0.036 Uiso 0.50 1 d PR
C8 C 0.5473(8) 0.0807(3) 0.1473(6) 0.0382(13) Uani 0.50 1 d P
H8 H 0.4940 0.1251 0.1374 0.046 Uiso 0.50 1 d PR
C9 C 0.6871(5) 0.0669(3) 0.0932(4) 0.0466(12) Uani 0.50 1 d P
H9 H 0.7420 0.1013 0.0437 0.056 Uiso 0.50 1 d PR
C10 C 0.7310(5) -0.0077(3) 0.1272(4) 0.0384(8) Uani 0.50 1 d P
H10 H 0.8179 -0.0302 0.1022 0.046 Uiso 0.50 1 d PR
O1 O 0.1196(2) 0.04725(14) -0.1021(3) 0.0390(5) Uani 0.50 1 d P
O2 O 0.1498(3) -0.06221(14) 0.0201(3) 0.0455(6) Uani 0.50 1 d P
H2 H 0.0518 -0.0498 0.0471 0.055 Uiso 0.50 1 d PR
C11 C 0.1925(4) -0.00943(19) -0.0675(4) 0.0317(7) Uani 0.50 1 d P
C12 C 0.26912(17) 0.12711(9) -0.4400(2) 0.0348(4) Uani 1 1 d .
C13 C 0.19516(18) 0.06295(10) -0.4941(2) 0.0401(4) Uani 1 1 d .
H13 H 0.2039 0.0194 -0.4371 0.048 Uiso 1 1 calc R
C14 C 0.1084(2) 0.06335(12) -0.6324(2) 0.0489(5) Uani 1 1 d .
H14 H 0.0600 0.0200 -0.6679 0.059 Uiso 1 1 calc R
C15 C 0.0937(2) 0.12788(13) -0.7174(3) 0.0525(5) Uani 1 1 d .
H15 H 0.0353 0.1281 -0.8098 0.063 Uiso 1 1 calc R
C16 C 0.1658(2) 0.19197(12) -0.6650(2) 0.0499(5) Uani 1 1 d .
H16 H 0.1559 0.2355 -0.7222 0.060 Uiso 1 1 calc R
C17 C 0.25276(19) 0.19185(10) -0.5276(2) 0.0432(4) Uani 1 1 d .
H17 H 0.3009 0.2354 -0.4932 0.052 Uiso 1 1 calc R
C18 C 0.56225(16) 0.15520(8) -0.31272(17) 0.0275(3) Uani 1 1 d .
C19 C 0.61504(17) 0.12506(9) -0.44139(18) 0.0310(3) Uani 1 1 d .
H19 H 0.5540 0.0942 -0.5049 0.037 Uiso 1 1 calc R
C20 C 0.75726(19) 0.14064(10) -0.4752(2) 0.0374(4) Uani 1 1 d .
H20 H 0.7912 0.1205 -0.5617 0.045 Uiso 1 1 calc R
C21 C 0.84966(19) 0.18608(10) -0.3813(2) 0.0410(4) Uani 1 1 d .
H21 H 0.9463 0.1954 -0.4029 0.049 Uiso 1 1 calc R
C22 C 0.7977(2) 0.21737(11) -0.2556(2) 0.0450(4) Uani 1 1 d .
H22 H 0.8589 0.2486 -0.1931 0.054 Uiso 1 1 calc R
C23 C 0.65420(19) 0.20252(10) -0.2219(2) 0.0387(4) Uani 1 1 d .
H23 H 0.6194 0.2245 -0.1376 0.046 Uiso 1 1 calc R

loop_
_atom_site_aniso_label
_atom_site_aniso_U_11
_atom_site_aniso_U_22
_atom_site_aniso_U_33
_atom_site_aniso_U_23
_atom_site_aniso_U_13
_atom_site_aniso_U_12
Fe1 0.0225(5) 0.0309(3) 0.0203(12) 0.0022(6) -0.0003(6) -0.0046(4)
Fe2 0.0225(5) 0.0309(3) 0.0203(12) 0.0022(6) -0.0003(6) -0.0046(4)
P1 0.0286(2) 0.0448(3) 0.0375(2) -0.01447(19) 0.01148(17) -0.00801(17)
C1 0.0200(18) 0.040(2) 0.0210(15) -0.0013(15) 0.0019(13) -0.0055(17)
C2 0.015(3) 0.034(4) 0.0223(19) 0.000(2) 0.008(3) -0.001(3)
C3 0.023(2) 0.035(2) 0.0228(17) 0.0011(13) 0.0060(19) 0.003(2)
C4 0.038(2) 0.0381(19) 0.0274(17) -0.0012(13) 0.0062(16) 0.0037(16)
C5 0.026(3) 0.042(3) 0.027(3) -0.005(2) 0.0040(17) -0.0089(19)
C6 0.021(4) 0.039(3) 0.0201(18) -0.003(2) -0.001(3) -0.004(3)
C7 0.034(3) 0.037(2) 0.0178(18) -0.0023(15) -0.002(2) -0.003(3)
C8 0.050(5) 0.033(2) 0.029(3) -0.003(2) -0.010(3) -0.006(3)
C9 0.054(3) 0.049(2) 0.032(2) 0.0145(18) -0.0166(18) -0.034(3)
C10 0.0233(19) 0.058(3) 0.0320(19) 0.0086(17) -0.0044(16) -0.0118(19)
O1 0.0261(11) 0.0499(14) 0.0425(14) 0.0021(11) 0.0101(10) 0.0009(10)
O2 0.0352(13) 0.0482(14) 0.0560(16) 0.0084(12) 0.0181(11) -0.0035(11)
C11 0.0259(16) 0.0404(18) 0.0290(16) -0.0004(13) 0.0030(14) -0.0069(14)
C12 0.0211(7) 0.0424(9) 0.0417(9) -0.0088(7) 0.0076(6) 0.0004(6)
C13 0.0311(8) 0.0407(9) 0.0480(10) -0.0098(8) 0.0013(7) 0.0023(7)
C14 0.0372(10) 0.0523(11) 0.0552(12) -0.0139(9) -0.0051(8) -0.0001(8)
C15 0.0334(9) 0.0730(14) 0.0496(12) -0.0037(10) -0.0032(8) 0.0044(9)
C16 0.0330(9) 0.0590(12) 0.0578(13) 0.0086(10) 0.0052(9) 0.0018(8)
C17 0.0296(8) 0.0435(10) 0.0571(12) -0.0034(8) 0.0077(8) -0.0039(7)
C18 0.0256(7) 0.0275(7) 0.0299(8) 0.0008(6) 0.0051(6) -0.0019(6)
C19 0.0305(8) 0.0343(8) 0.0282(8) -0.0021(6) 0.0025(6) -0.0032(6)
C20 0.0355(9) 0.0434(9) 0.0352(9) -0.0007(7) 0.0118(7) 0.0001(7)
C21 0.0278(8) 0.0523(10) 0.0434(10) 0.0052(8) 0.0065(7) -0.0081(7)
C22 0.0398(9) 0.0522(11) 0.0429(10) -0.0064(8) 0.0041(8) -0.0198(8)
C23 0.0407(9) 0.0389(9) 0.0380(9) -0.0113(7) 0.0114(7) -0.0119(7)

loop_
_atom_type_symbol
_atom_type_description
_atom_type_scat_dispersion_real
_atom_type_scat_dispersion_imag
_atom_type_scat_source
C C 0.0033 0.0016 'International Tables Vol C Tables 4.2.6.8 and 6.1.1.4'
H H 0.0000 0.0000 'International Tables Vol C Tables 4.2.6.8 and 6.1.1.4'
O O 0.0106 0.0060 'International Tables Vol C Tables 4.2.6.8 and 6.1.1.4'
P P 0.1023 0.0942 'International Tables Vol C Tables 4.2.6.8 and 6.1.1.4'
Fe Fe 0.3463 0.8444 'International Tables Vol C Tables 4.2.6.8 and 6.1.1.4'

loop_
_geom_angle_atom_site_label_1
_geom_angle_atom_site_label_2
_geom_angle_atom_site_label_3
_geom_angle
_geom_angle_site_symmetry_1
_geom_angle_site_symmetry_3
Fe1 Fe1 Fe2 3(6) 3_655 .
Fe2 Fe1 C1 102(10) 3_655 3_655
Fe1 Fe1 C1 115(6) 3_655 3_655
Fe2 Fe1 C1 113.6(11) . 3_655
Fe1 Fe1 C2 98(6) 3_655 3_655
Fe2 Fe1 C2 94.7(9) . 3_655
C1 Fe1 C2 49.0(9) 3_655 3_655
Fe1 Fe1 C8 92(5) 3_655 3_655
Fe2 Fe1 C8 92.7(8) . 3_655
C1 Fe1 C8 152.2(19) 3_655 3_655
C2 Fe1 C8 123.4(18) 3_655 3_655
Fe1 Fe1 C7 89(5) 3_655 3_655
Fe2 Fe1 C7 91.6(8) . 3_655
C1 Fe1 C7 138.0(18) 3_655 3_655
C2 Fe1 C7 166(2) 3_655 3_655
C8 Fe1 C7 43.8(7) 3_655 3_655
Fe1 Fe1 C1 47(5) 3_655 .
Fe2 Fe1 C1 48.8(9) . .
C1 Fe1 C1 162(2) 3_655 .
C2 Fe1 C1 125.2(16) 3_655 .
C8 Fe1 C1 45.0(7) 3_655 .
C7 Fe1 C1 52.5(8) 3_655 .
Fe1 Fe1 C10 137(6) 3_655 .
Fe2 Fe1 C10 134.6(10) . .
C1 Fe1 C10 22.8(4) 3_655 .
C2 Fe1 C10 50.7(8) 3_655 .
C8 Fe1 C10 129.3(16) 3_655 .
C7 Fe1 C10 129.3(16) 3_655 .
C1 Fe1 C10 172.0(19) . .
Fe1 Fe1 C6 111(6) 3_655 .
Fe2 Fe1 C6 107.7(8) . .
C1 Fe1 C6 45.9(8) 3_655 .
C2 Fe1 C6 13.2(3) 3_655 .
C8 Fe1 C6 119.3(17) 3_655 .
C7 Fe1 C6 156.1(18) 3_655 .
C1 Fe1 C6 133.1(16) . .
C10 Fe1 C6 41.4(6) . .
Fe1 Fe1 C7 72(5) 3_655 .
Fe2 Fe1 C7 69.0(8) . .
C1 Fe1 C7 55.6(10) 3_655 .
C2 Fe1 C7 28.5(6) 3_655 .
C8 Fe1 C7 134.1(17) 3_655 .
C7 Fe1 C7 160.6(15) 3_655 .
C1 Fe1 C7 110.7(13) . .
C10 Fe1 C7 68.8(10) . .
C6 Fe1 C7 41.3(7) . .
Fe2 Fe1 C5 87(10) 3_655 .
Fe1 Fe1 C5 83(5) 3_655 .
Fe2 Fe1 C5 83.0(8) . .
C1 Fe1 C5 152(2) 3_655 .
C2 Fe1 C5 110.6(16) 3_655 .
C8 Fe1 C5 16.7(3) 3_655 .
C7 Fe1 C5 57.9(9) 3_655 .
C1 Fe1 C5 40.4(6) . .
C10 Fe1 C5 132.2(17) . .
C6 Fe1 C5 109.5(16) . .
C7 Fe1 C5 117.5(15) . .
Fe1 Fe2 Fe2 3(5) . 3_655
Fe1 Fe2 C1 112.7(11) . .
Fe2 Fe2 C1 111(6) 3_655 .
Fe1 Fe2 C7 91.0(9) . .
Fe2 Fe2 C7 94(5) 3_655 .
C1 Fe2 C7 140.1(19) . .
Fe1 Fe2 C2 35(10) 3_655 .
Fe1 Fe2 C2 94.0(9) . .
Fe2 Fe2 C2 91(5) 3_655 .
C1 Fe2 C2 48.2(9) . .
C7 Fe2 C2 166(2) . .
Fe1 Fe2 C8 108(10) 3_655 .
Fe1 Fe2 C8 92.1(8) . .
Fe2 Fe2 C8 93(5) 3_655 .
C1 Fe2 C8 152.7(19) . .
C7 Fe2 C8 44.3(8) . .
C2 Fe2 C8 122.3(18) . .
Fe1 Fe2 C1 48.0(9) . 3_655
Fe2 Fe2 C1 50(4) 3_655 3_655
C1 Fe2 C1 161(2) . 3_655
C7 Fe2 C1 52.9(8) . 3_655
C2 Fe2 C1 123.4(16) . 3_655
C8 Fe2 C1 45.1(7) . 3_655
Fe1 Fe2 C3 105.9(8) . 3_655
Fe2 Fe2 C3 109(5) 3_655 3_655
C1 Fe2 C3 125.1(16) . 3_655
C7 Fe2 C3 16.3(3) . 3_655
C2 Fe2 C3 159.2(17) . 3_655
C8 Fe2 C3 52.3(9) . 3_655
C1 Fe2 C3 69.1(10) 3_655 3_655
Fe1 Fe2 C10 133.7(10) . 3_655
Fe2 Fe2 C10 132(6) 3_655 3_655
C1 Fe2 C10 22.8(4) . 3_655
C7 Fe2 C10 131.2(16) . 3_655
C2 Fe2 C10 50.2(8) . 3_655
C8 Fe2 C10 129.9(17) . 3_655
C1 Fe2 C10 170.9(19) 3_655 3_655
C3 Fe2 C10 114.9(14) 3_655 3_655
Fe1 Fe2 C5 92(10) 3_655 3_655
Fe1 Fe2 C5 82.5(8) . 3_655
Fe2 Fe2 C5 83(5) 3_655 3_655
C1 Fe2 C5 152(2) . 3_655
C7 Fe2 C5 58.4(9) . 3_655
C2 Fe2 C5 109.3(16) . 3_655
C8 Fe2 C5 16.7(3) . 3_655
C1 Fe2 C5 40.4(6) 3_655 3_655
C3 Fe2 C5 68.3(10) 3_655 3_655
C10 Fe2 C5 132.0(17) 3_655 3_655
Fe1 Fe2 C9 105.8(9) . 3_655
Fe2 Fe2 C9 105(6) 3_655 3_655
C1 Fe2 C9 23.8(5) . 3_655
C7 Fe2 C9 121.2(16) . 3_655
C2 Fe2 C9 69.8(10) . 3_655
C8 Fe2 C9 158.1(17) . 3_655
C1 Fe2 C9 147.2(18) 3_655 3_655
C3 Fe2 C9 109.4(14) 3_655 3_655
C10 Fe2 C9 40.8(6) 3_655 3_655
C5 Fe2 C9 171.7(16) 3_655 3_655
C6 P1 C18 107.2(2) 3_655 .
C6 P1 C12 99.5(3) 3_655 .
C18 P1 C12 100.36(7) . .
C18 P1 C2 95.4(2) . .
C12 P1 C2 103.1(3) . .
C10 C1 C9 116.3(7) 3_655 3_655
C10 C1 C5 161.2(6) 3_655 .
C9 C1 C5 45.2(4) 3_655 .
C9 C1 C11 78.8(5) 3_655 .
C5 C1 C11 123.6(4) . .
C10 C1 C6 70.9(5) 3_655 3_655
C9 C1 C6 166.8(6) 3_655 3_655
C5 C1 C6 126.5(4) . 3_655
C11 C1 C6 109.8(4) . 3_655
C10 C1 C2 89.2(6) 3_655 .
C9 C1 C2 152.4(6) 3_655 .
C5 C1 C2 108.4(4) . .
C11 C1 C2 128.0(5) . .
C10 C1 C8 169.2(5) 3_655 3_655
C9 C1 C8 67.3(5) 3_655 3_655
C11 C1 C8 146.1(5) . 3_655
C6 C1 C8 103.6(4) 3_655 3_655
C2 C1 C8 85.7(4) . 3_655
C10 C1 Fe1 106.0(12) 3_655 3_655
C9 C1 Fe1 106.3(12) 3_655 3_655
C5 C1 Fe1 85.6(12) . 3_655
C11 C1 Fe1 108.7(11) . 3_655
C6 C1 Fe1 81.0(12) 3_655 3_655
C2 C1 Fe1 73.9(12) . 3_655
C8 C1 Fe1 81.8(11) 3_655 3_655
C10 C1 Fe2 105.6(12) 3_655 .
C9 C1 Fe2 105.4(12) 3_655 .
C5 C1 Fe2 85.7(12) . .
C11 C1 Fe2 107.5(11) . .
C6 C1 Fe2 82.1(12) 3_655 .
C2 C1 Fe2 75.2(12) . .
C8 C1 Fe2 82.4(11) 3_655 .
C10 C1 C7 122.4(6) 3_655 3_655
C9 C1 C7 118.7(6) 3_655 3_655
C5 C1 C7 74.6(3) . 3_655
C11 C1 C7 161.4(4) . 3_655
C6 C1 C7 51.9(3) 3_655 3_655
C8 C1 C7 51.8(3) 3_655 3_655
Fe1 C1 C7 73.9(11) 3_655 3_655
Fe2 C1 C7 75.2(11) . 3_655
C10 C1 Fe2 123.0(10) 3_655 3_655
C9 C1 Fe2 101.3(10) 3_655 3_655
C5 C1 Fe2 70.9(10) . 3_655
C11 C1 Fe2 125.8(10) . 3_655
C6 C1 Fe2 82.1(10) 3_655 3_655
C2 C1 Fe2 70.0(10) . 3_655
C8 C1 Fe2 63.9(10) 3_655 3_655
C7 C1 Fe2 60.2(9) 3_655 3_655
C10 C1 Fe1 122.7(10) 3_655 .
C9 C1 Fe1 100.7(10) 3_655 .
C5 C1 Fe1 70.9(10) . .
C11 C1 Fe1 124.7(10) . .
C6 C1 Fe1 83.0(10) 3_655 .
C2 C1 Fe1 71.0(10) . .
C8 C1 Fe1 64.4(10) 3_655 .
C7 C1 Fe1 61.3(9) 3_655 .
C6 C2 C7 161(3) 3_655 3_655
C6 C2 C3 170(2) 3_655 .
C6 C2 C1 81(2) 3_655 .
C7 C2 C1 88.9(7) 3_655 .
C3 C2 C1 105.1(5) . .
C6 C2 C10 52(2) 3_655 3_655
C7 C2 C10 117.4(7) 3_655 3_655
C3 C2 C10 134.2(6) . 3_655
C6 C2 Fe1 102(2) 3_655 3_655
C7 C2 Fe1 85.0(11) 3_655 3_655
C3 C2 Fe1 88.2(10) . 3_655
C1 C2 Fe1 57.1(9) . 3_655
C10 C2 Fe1 69.2(9) 3_655 3_655
C6 C2 Fe2 101(2) 3_655 .
C7 C2 Fe2 85.5(11) 3_655 .
C3 C2 Fe2 88.8(10) . .
C1 C2 Fe2 56.5(9) . .
C10 C2 Fe2 68.5(9) 3_655 .
C6 C2 P1 48(2) 3_655 .
C7 C2 P1 144.3(7) 3_655 .
C3 C2 P1 128.0(6) . .
C1 C2 P1 126.8(4) . .
C10 C2 P1 97.8(3) 3_655 .
Fe1 C2 P1 115.0(11) 3_655 .
Fe2 C2 P1 114.8(11) . .
C6 C2 C8 127(2) 3_655 3_655
C3 C2 C8 57.3(4) . 3_655
C1 C2 C8 48.0(3) . 3_655
C10 C2 C8 76.9(4) 3_655 3_655
Fe1 C2 C8 63.7(11) 3_655 3_655
Fe2 C2 C8 63.8(10) . 3_655
P1 C2 C8 174.7(5) . 3_655
C6 C2 Fe2 121(2) 3_655 3_655
C7 C2 Fe2 67.4(10) 3_655 3_655
C3 C2 Fe2 68.7(9) . 3_655
C1 C2 Fe2 67.6(9) . 3_655
C10 C2 Fe2 86.1(9) 3_655 3_655
P1 C2 Fe2 124.5(10) . 3_655
C8 C2 Fe2 56.0(10) 3_655 3_655
C6 C2 Fe1 120(2) 3_655 .
C7 C2 Fe1 68.1(10) 3_655 .
C3 C2 Fe1 69.5(9) . .
C1 C2 Fe1 66.9(9) . .
C10 C2 Fe1 85.2(9) 3_655 .
P1 C2 Fe1 124.4(10) . .
C8 C2 Fe1 56.1(10) 3_655 .
C7 C3 C4 80.8(11) 3_655 .
C2 C3 C4 110.1(5) . .
C7 C3 C8 50.2(10) 3_655 3_655
C2 C3 C8 79.4(5) . 3_655
C4 C3 C6 111.4(5) . 3_655
C8 C3 C6 80.6(4) 3_655 3_655
C7 C3 Fe2 69.6(11) 3_655 3_655
C2 C3 Fe2 70.6(9) . 3_655
C4 C3 Fe2 70.6(10) . 3_655
C8 C3 Fe2 60.7(9) 3_655 3_655
C6 C3 Fe2 73.1(9) 3_655 3_655
C7 C3 Fe1 69.2(11) 3_655 .
C2 C3 Fe1 70.4(9) . .
C4 C3 Fe1 70.4(10) . .
C8 C3 Fe1 60.3(9) 3_655 .
C6 C3 Fe1 72.9(8) 3_655 .
C7 C3 Fe1 54.6(11) 3_655 3_655
C2 C3 Fe1 54.1(8) . 3_655
C4 C3 Fe1 77.7(9) . 3_655
C8 C3 Fe1 59.2(8) 3_655 3_655
C6 C3 Fe1 56.5(8) 3_655 3_655
C7 C3 Fe2 54.5(11) 3_655 .
C2 C3 Fe2 54.2(8) . .
C4 C3 Fe2 77.4(9) . .
C8 C3 Fe2 58.9(8) 3_655 .
C6 C3 Fe2 56.6(8) 3_655 .
C7 C3 H3 152.0 3_655 .
C2 C3 H3 124.7 . .
C4 C3 H3 125.1 . .
C8 C3 H3 155.8 3_655 .
C6 C3 H3 123.4 3_655 .
Fe2 C3 H3 125.2 3_655 .
Fe1 C3 H3 125.6 . .
Fe1 C3 H3 134.1 3_655 .
Fe2 C3 H3 134.3 . .
C8 C4 C3 94.8(5) 3_655 .
C5 C4 C3 107.6(4) . .
C8 C4 C7 72.0(5) 3_655 3_655
C5 C4 C7 85.1(4) . 3_655
C8 C4 Fe2 68.7(8) 3_655 3_655
C5 C4 Fe2 69.6(8) . 3_655
C3 C4 Fe2 68.7(10) . 3_655
C7 C4 Fe2 63.2(9) 3_655 3_655
C8 C4 Fe1 68.2(8) 3_655 .
C5 C4 Fe1 68.9(8) . .
C3 C4 Fe1 69.5(10) . .
C7 C4 Fe1 63.8(9) 3_655 .
C8 C4 Fe1 55.1(7) 3_655 3_655
C5 C4 Fe1 58.0(7) . 3_655
C3 C4 Fe1 67.8(8) . 3_655
C7 C4 Fe1 56.5(8) 3_655 3_655
C8 C4 Fe2 54.7(7) 3_655 .
C5 C4 Fe2 57.4(7) . .
C3 C4 Fe2 68.5(8) . .
C7 C4 Fe2 57.1(8) 3_655 .
C8 C4 H4 137.2 3_655 .
C5 C4 H4 124.8 . .
C3 C4 H4 127.6 . .
C7 C4 H4 149.8 3_655 .
Fe2 C4 H4 127.0 3_655 .
Fe1 C4 H4 126.9 . .
Fe1 C4 H4 140.0 3_655 .
Fe2 C4 H4 139.6 . .
C8 C5 C9 124.2(15) 3_655 3_655
C8 C5 C1 89.0(12) 3_655 .
C9 C5 C4 145.3(7) 3_655 .
C1 C5 C4 108.7(5) . .
C9 C5 C7 97.3(6) 3_655 3_655
C1 C5 C7 60.9(3) . 3_655
C4 C5 C7 48.0(3) . 3_655
C8 C5 Fe2 69.2(13) 3_655 3_655
C9 C5 Fe2 94.0(9) 3_655 3_655
C1 C5 Fe2 68.7(9) . 3_655
C4 C5 Fe2 70.0(9) . 3_655
C7 C5 Fe2 57.1(10) 3_655 3_655
C8 C5 Fe1 70.3(13) 3_655 .
C9 C5 Fe1 93.4(9) 3_655 .
C1 C5 Fe1 68.7(9) . .
C4 C5 Fe1 71.0(9) . .
C7 C5 Fe1 58.1(10) 3_655 .
C8 C5 Fe1 80.9(14) 3_655 3_655
C9 C5 Fe1 74.6(8) 3_655 3_655
C1 C5 Fe1 51.9(8) . 3_655
C4 C5 Fe1 86.7(9) . 3_655
C7 C5 Fe1 61.0(9) 3_655 3_655
C8 C5 Fe2 82.0(14) 3_655 .
C9 C5 Fe2 74.1(8) 3_655 .
C1 C5 Fe2 52.1(8) . .
C4 C5 Fe2 87.6(9) . .
C7 C5 Fe2 62.1(9) 3_655 .
C8 C5 H5 145.2 3_655 .
C9 C5 H5 87.8 3_655 .
C1 C5 H5 124.7 . .
C4 C5 H5 126.6 . .
C7 C5 H5 173.3 3_655 .
Fe2 C5 H5 127.2 3_655 .
Fe1 C5 H5 126.2 . .
Fe1 C5 H5 124.9 3_655 .
Fe2 C5 H5 123.8 . .
C2 C6 C10 114(2) 3_655 .
C10 C6 C7 106.6(8) . .
C2 C6 C1 81(2) 3_655 3_655
C7 C6 C1 74.2(6) . 3_655
C2 C6 P1 121(2) 3_655 3_655
C10 C6 P1 123.9(5) . 3_655
C7 C6 P1 129.3(6) . 3_655
C1 C6 P1 155.2(5) 3_655 3_655
C10 C6 C3 118.1(6) . 3_655
C1 C6 C3 85.4(5) 3_655 3_655
P1 C6 C3 117.4(5) 3_655 3_655
C2 C6 Fe1 65(2) 3_655 .
C10 C6 Fe1 69.3(9) . .
C7 C6 Fe1 69.9(10) . .
C1 C6 Fe1 53.1(9) 3_655 .
P1 C6 Fe1 121.6(11) 3_655 .
C3 C6 Fe1 72.6(9) 3_655 .
C2 C6 Fe2 66(2) 3_655 3_655
C10 C6 Fe2 68.5(9) . 3_655
C7 C6 Fe2 70.6(9) . 3_655
C1 C6 Fe2 52.7(9) 3_655 3_655
P1 C6 Fe2 121.6(11) 3_655 3_655
C3 C6 Fe2 73.4(9) 3_655 3_655
C2 C6 Fe2 49(2) 3_655 .
C10 C6 Fe2 82.0(8) . .
C7 C6 Fe2 54.7(9) . .
C1 C6 Fe2 59.1(8) 3_655 .
P1 C6 Fe2 123.9(9) 3_655 .
C3 C6 Fe2 56.3(8) 3_655 .
C2 C6 Fe1 50(2) 3_655 3_655
C10 C6 Fe1 81.2(8) . 3_655
C7 C6 Fe1 55.4(9) . 3_655
C1 C6 Fe1 58.6(8) 3_655 3_655
P1 C6 Fe1 124.0(9) 3_655 3_655
C3 C6 Fe1 57.1(8) 3_655 3_655
C3 C7 C2 130.8(14) 3_655 3_655
C3 C7 C6 135.8(14) 3_655 .
C3 C7 C4 76.2(11) 3_655 3_655
C2 C7 C4 147.3(7) 3_655 3_655
C6 C7 C4 145.0(7) . 3_655
C3 C7 C8 112.1(12) 3_655 .
C2 C7 C8 112.7(7) 3_655 .
C6 C7 C8 109.4(7) . .
C3 C7 C1 159.7(11) 3_655 3_655
C2 C7 C1 57.2(5) 3_655 3_655
C6 C7 C1 53.9(5) . 3_655
C4 C7 C1 91.2(4) 3_655 3_655
C8 C7 C1 55.6(4) . 3_655
C3 C7 Fe2 94.1(12) 3_655 .
C2 C7 Fe2 84.3(11) 3_655 .
C6 C7 Fe2 87.4(10) . .
C4 C7 Fe2 74.2(10) 3_655 .
C8 C7 Fe2 68.4(10) . .
C1 C7 Fe2 66.9(8) 3_655 .
C3 C7 C5 122.0(12) 3_655 3_655
C2 C7 C5 101.6(6) 3_655 3_655
C6 C7 C5 98.4(6) . 3_655
C4 C7 C5 46.9(3) 3_655 3_655
Fe2 C7 C5 64.5(10) . 3_655
C3 C7 Fe1 94.8(12) 3_655 3_655
C2 C7 Fe1 84.0(11) 3_655 3_655
C6 C7 Fe1 87.1(10) . 3_655
C4 C7 Fe1 74.2(10) 3_655 3_655
C8 C7 Fe1 67.9(10) . 3_655
C1 C7 Fe1 66.2(8) 3_655 3_655
C5 C7 Fe1 63.9(10) 3_655 3_655
C3 C7 Fe1 112.2(12) 3_655 .
C2 C7 Fe1 66.4(10) 3_655 .
C6 C7 Fe1 68.8(9) . .
C4 C7 Fe1 87.4(10) 3_655 .
C8 C7 Fe1 70.4(10) . .
C1 C7 Fe1 50.5(8) 3_655 .
C5 C7 Fe1 62.9(9) 3_655 .
C3 C7 Fe2 112.5(12) 3_655 3_655
C2 C7 Fe2 66.5(10) 3_655 3_655
C6 C7 Fe2 68.8(9) . 3_655
C4 C7 Fe2 87.2(9) 3_655 3_655
C8 C7 Fe2 70.0(10) . 3_655
C1 C7 Fe2 50.1(7) 3_655 3_655
C5 C7 Fe2 62.5(9) 3_655 3_655
C2 C7 H7 122.5 3_655 .
C6 C7 H7 126.1 . .
C4 C7 H7 88.6 3_655 .
C8 C7 H7 124.5 . .
C1 C7 H7 177.4 3_655 .
Fe2 C7 H7 110.6 . .
C5 C7 H7 135.4 3_655 .
Fe1 C7 H7 111.3 3_655 .
Fe1 C7 H7 126.9 . .
Fe2 C7 H7 127.3 3_655 .
C5 C8 C4 144.2(15) 3_655 3_655
C4 C8 C9 173.2(6) 3_655 .
C5 C8 C7 140.3(14) 3_655 .
C4 C8 C7 71.9(5) 3_655 .
C9 C8 C7 106.1(5) . .
C5 C8 C1 68.1(12) 3_655 3_655
C4 C8 C1 142.8(6) 3_655 3_655
C7 C8 C1 72.6(4) . 3_655
C5 C8 C3 155.0(13) 3_655 3_655
C4 C8 C3 54.3(4) 3_655 3_655
C9 C8 C3 123.2(5) . 3_655
C1 C8 C3 89.5(4) 3_655 3_655
C5 C8 Fe2 94.2(14) 3_655 .
C4 C8 Fe2 85.5(9) 3_655 .
C9 C8 Fe2 87.7(9) . .
C7 C8 Fe2 67.3(10) . .
C1 C8 Fe2 71.0(9) 3_655 .
C3 C8 Fe2 67.1(10) 3_655 .
C5 C8 Fe1 93.0(14) 3_655 3_655
C4 C8 Fe1 86.3(9) 3_655 3_655
C9 C8 Fe1 86.9(9) . 3_655
C7 C8 Fe1 68.3(10) . 3_655
C1 C8 Fe1 70.6(9) 3_655 3_655
C3 C8 Fe1 68.2(10) 3_655 3_655
C5 C8 C2 114.1(13) 3_655 3_655
C4 C8 C2 97.5(5) 3_655 3_655
C9 C8 C2 79.9(4) . 3_655
C1 C8 C2 46.3(3) 3_655 3_655
Fe2 C8 C2 62.5(10) . 3_655
Fe1 C8 C2 63.1(10) 3_655 3_655
C5 C8 Fe1 82.7(14) 3_655 .
C4 C8 Fe1 104.1(9) 3_655 .
C9 C8 Fe1 69.3(8) . .
C7 C8 Fe1 68.4(10) . .
C1 C8 Fe1 51.7(7) 3_655 .
C3 C8 Fe1 74.4(9) 3_655 .
C2 C8 Fe1 54.5(10) 3_655 .
C5 C8 Fe2 81.7(14) 3_655 3_655
C4 C8 Fe2 104.7(8) 3_655 3_655
C9 C8 Fe2 68.6(8) . 3_655
C7 C8 Fe2 69.4(10) . 3_655
C1 C8 Fe2 51.6(7) 3_655 3_655
C3 C8 Fe2 75.4(9) 3_655 3_655
C2 C8 Fe2 55.3(9) 3_655 3_655
C5 C8 H8 91.1 3_655 .
C4 C8 H8 56.4 3_655 .
C9 C8 H8 126.0 . .
C7 C8 H8 127.9 . .
C1 C8 H8 159.2 3_655 .
C3 C8 H8 110.6 3_655 .
Fe2 C8 H8 111.1 . .
Fe1 C8 H8 111.0 3_655 .
C2 C8 H8 153.9 3_655 .
Fe1 C8 H8 127.1 . .
Fe2 C8 H8 126.7 3_655 .
C1 C9 C5 97.6(6) 3_655 3_655
C5 C9 C10 128.5(6) 3_655 .
C1 C9 C8 78.9(5) 3_655 .
C10 C9 C8 109.3(4) . .
C1 C9 C11 68.0(5) 3_655 3_655
C5 C9 C11 163.9(6) 3_655 3_655
C8 C9 C11 146.9(4) . 3_655
C1 C9 O2 110.4(6) 3_655 3_655
C5 C9 O2 146.5(6) 3_655 3_655
C10 C9 O2 81.6(3) . 3_655
C8 C9 O2 165.6(4) . 3_655
C1 C9 Fe2 50.8(10) 3_655 3_655
C5 C9 Fe2 77.7(9) 3_655 3_655
C10 C9 Fe2 68.7(9) . 3_655
C8 C9 Fe2 71.2(9) . 3_655
C11 C9 Fe2 87.3(9) 3_655 3_655
O2 C9 Fe2 105.7(9) 3_655 3_655
C1 C9 Fe1 50.1(10) 3_655 .
C5 C9 Fe1 77.2(9) 3_655 .
C10 C9 Fe1 68.5(9) . .
C8 C9 Fe1 70.3(9) . .
C11 C9 Fe1 87.7(9) 3_655 .
O2 C9 Fe1 106.7(9) 3_655 .
C1 C9 Fe1 58.2(9) 3_655 3_655
C5 C9 Fe1 61.1(9) 3_655 3_655
C10 C9 Fe1 81.8(8) . 3_655
C8 C9 Fe1 55.7(8) . 3_655
C11 C9 Fe1 103.8(8) 3_655 3_655
O2 C9 Fe1 119.0(8) 3_655 3_655
C1 C9 Fe2 57.7(9) 3_655 .
C5 C9 Fe2 60.6(9) 3_655 .
C10 C9 Fe2 81.6(8) . .
C8 C9 Fe2 54.9(8) . .
C11 C9 Fe2 104.2(8) 3_655 .
O2 C9 Fe2 120.0(8) 3_655 .
C1 C9 H9 154.9 3_655 .
C5 C9 H9 106.2 3_655 .
C10 C9 H9 125.0 . .
C8 C9 H9 125.6 . .
C11 C9 H9 87.3 3_655 .
Fe2 C9 H9 126.6 3_655 .
Fe1 C9 H9 127.7 . .
Fe1 C9 H9 127.9 3_655 .
Fe2 C9 H9 128.8 . .
C1 C10 C11 108.8(6) 3_655 3_655
C11 C10 C9 77.5(4) 3_655 .
C1 C10 C6 76.5(6) 3_655 .
C11 C10 C6 172.4(7) 3_655 .
C9 C10 C6 108.5(5) . .
C1 C10 O1 160.9(5) 3_655 3_655
C11 C10 O1 52.1(3) 3_655 3_655
C9 C10 O1 128.6(3) . 3_655
C6 C10 O1 122.6(5) . 3_655
C1 C10 C2 61.6(5) 3_655 3_655
C11 C10 C2 168.5(5) 3_655 3_655
C9 C10 C2 93.8(4) . 3_655
O1 C10 C2 137.5(4) 3_655 3_655
C1 C10 Fe1 51.1(10) 3_655 .
C11 C10 Fe1 109.3(10) 3_655 .
C9 C10 Fe1 70.7(10) . .
C6 C10 Fe1 69.3(10) . .
O1 C10 Fe1 130.3(10) 3_655 .
C2 C10 Fe1 60.1(10) 3_655 .
C1 C10 Fe2 51.6(10) 3_655 3_655
C11 C10 Fe2 108.2(10) 3_655 3_655
C9 C10 Fe2 70.5(10) . 3_655
C6 C10 Fe2 70.5(10) . 3_655
O1 C10 Fe2 129.4(10) 3_655 3_655
C2 C10 Fe2 61.3(10) 3_655 3_655
C1 C10 H10 156.8 3_655 .
C11 C10 H10 48.4 3_655 .
C9 C10 H10 125.6 . .
C6 C10 H10 125.9 . .
C2 C10 H10 140.4 3_655 .
Fe1 C10 H10 125.7 . .
Fe2 C10 H10 124.8 3_655 .
C11 O2 C9 54.2(2) . 3_655
C11 O2 H2 108.4 . .
C9 O2 H2 159.4 3_655 .
C10 C11 O1 89.7(4) 3_655 .
C10 C11 O2 146.1(5) 3_655 .
O1 C11 O2 124.2(3) . .
O1 C11 C1 121.9(4) . .
O2 C11 C1 114.0(3) . .
C10 C11 C9 64.6(4) 3_655 3_655
O1 C11 C9 152.4(3) . 3_655
O2 C11 C9 82.0(3) . 3_655
C10 C11 Fe2 50.3(8) 3_655 .
O1 C11 Fe2 116.8(8) . .
O2 C11 Fe2 106.1(8) . .
C9 C11 Fe2 54.9(8) 3_655 .
C10 C11 Fe1 49.4(8) 3_655 3_655
O1 C11 Fe1 116.6(8) . 3_655
O2 C11 Fe1 106.8(8) . 3_655
C9 C11 Fe1 54.6(8) 3_655 3_655
C13 C12 C17 118.32(17) . .
C13 C12 P1 123.68(14) . .
C17 C12 P1 117.90(13) . .
C14 C13 C12 120.62(19) . .
C14 C13 H13 119.7 . .
C12 C13 H13 119.7 . .
C15 C14 C13 120.17(19) . .
C15 C14 H14 119.9 . .
C13 C14 H14 119.9 . .
C16 C15 C14 119.89(19) . .
C16 C15 H15 120.1 . .
C14 C15 H15 120.1 . .
C15 C16 C17 120.22(19) . .
C15 C16 H16 119.9 . .
C17 C16 H16 119.9 . .
C16 C17 C12 120.78(18) . .
C16 C17 H17 119.6 . .
C12 C17 H17 119.6 . .
C23 C18 C19 118.62(14) . .
C23 C18 P1 118.28(12) . .
C19 C18 P1 123.08(12) . .
C20 C19 C18 120.48(15) . .
C20 C19 H19 119.8 . .
C18 C19 H19 119.8 . .
C19 C20 C21 120.40(16) . .
C19 C20 H20 119.8 . .
C21 C20 H20 119.8 . .
C22 C21 C20 119.63(15) . .
C22 C21 H21 120.2 . .
C20 C21 H21 120.2 . .
C21 C22 C23 120.22(16) . .
C21 C22 H22 119.9 . .
C23 C22 H22 119.9 . .
C18 C23 C22 120.62(15) . .
C18 C23 H23 119.7 . .
C22 C23 H23 119.7 . .

loop_
_geom_bond_atom_site_label_1
_geom_bond_atom_site_label_2
_geom_bond_distance
_geom_bond_site_symmetry_2
Fe1 Fe2 0.04(7) 3_655
Fe1 Fe1 0.67(5) 3_655
Fe1 Fe2 0.6936(7) .
Fe1 C1 1.64(3) 3_655
Fe1 C2 1.87(3) 3_655
Fe1 C8 1.93(3) 3_655
Fe1 C7 1.93(3) 3_655
Fe1 C1 2.02(3) .
Fe1 C10 2.02(3) .
Fe1 C6 2.02(3) .
Fe1 C7 2.04(3) .
Fe1 C5 2.05(3) .
Fe2 Fe1 0.04(7) 3_655
Fe2 Fe2 0.71(6) 3_655
Fe2 C1 1.64(3) .
Fe2 C7 1.90(3) .
Fe2 C2 1.91(3) .
Fe2 C8 1.92(3) .
Fe2 C1 2.02(3) 3_655
Fe2 C3 2.02(3) 3_655
Fe2 C10 2.02(3) 3_655
Fe2 C5 2.04(3) 3_655
Fe2 C9 2.05(3) 3_655
P1 C6 1.684(10) 3_655
P1 C18 1.8333(15) .
P1 C12 1.8372(18) .
P1 C2 1.965(7) .
C1 C10 0.815(5) 3_655
C1 C9 0.856(5) 3_655
C1 C5 1.403(9) .
C1 C11 1.450(5) .
C1 C6 1.469(11) 3_655
C1 C2 1.470(9) .
C1 C8 1.511(8) 3_655
C1 Fe1 1.64(3) 3_655
C1 Fe2 2.02(3) 3_655
C2 C6 0.470(7) 3_655
C2 C7 0.976(9) 3_655
C2 C3 1.416(6) .
C2 C10 1.672(9) 3_655
C2 Fe1 1.87(3) 3_655
C2 Fe2 2.05(3) 3_655
C3 C7 0.570(5) 3_655
C3 C4 1.416(7) .
C3 Fe2 2.02(3) 3_655
C3 Fe1 2.31(3) 3_655
C3 H3 0.9300 .
C4 C8 0.895(7) 3_655
C4 C5 1.414(5) .
C4 C7 1.440(7) 3_655
C4 Fe2 2.05(3) 3_655
C4 Fe1 2.44(3) 3_655
C4 H4 0.9300 .
C5 C8 0.588(5) 3_655
C5 C9 1.004(8) 3_655
C5 Fe2 2.04(3) 3_655
C5 Fe1 2.07(3) 3_655
C5 H5 0.9300 .
C6 C2 0.470(7) 3_655
C6 C10 1.427(10) .
C6 C7 1.429(7) .
C6 C1 1.469(11) 3_655
C6 P1 1.684(10) 3_655
C6 Fe2 2.05(3) 3_655
C6 Fe1 2.35(3) 3_655
C7 C3 0.570(5) 3_655
C7 C2 0.976(9) 3_655
C7 C4 1.440(7) 3_655
C7 C8 1.440(8) .
C7 Fe1 1.93(3) 3_655
C7 Fe2 2.07(3) 3_655
C7 H7 0.9300 .
C8 C5 0.588(5) 3_655
C8 C4 0.895(7) 3_655
C8 C9 1.421(8) .
C8 C1 1.511(8) 3_655
C8 Fe1 1.93(3) 3_655
C8 Fe2 2.08(3) 3_655
C8 H8 0.9300 .
C9 C1 0.856(5) 3_655
C9 C5 1.004(8) 3_655
C9 C10 1.420(6) .
C9 C11 1.534(7) 3_655
C9 O2 1.873(6) 3_655
C9 Fe2 2.05(3) 3_655
C9 Fe1 2.33(3) 3_655
C9 H9 0.9300 .
C10 C1 0.815(5) 3_655
C10 C11 0.965(5) 3_655
C10 O1 1.562(6) 3_655
C10 C2 1.672(9) 3_655
C10 Fe2 2.02(3) 3_655
C10 H10 0.9300 .
O1 C11 1.233(4) .
O1 C10 1.562(6) 3_655
O2 C11 1.309(4) .
O2 C9 1.873(6) 3_655
O2 H2 0.9678 .
C11 C10 0.965(5) 3_655
C11 C9 1.534(7) 3_655
C11 Fe1 2.51(3) 3_655
C12 C13 1.391(2) .
C12 C17 1.397(3) .
C13 C14 1.389(3) .
C13 H13 0.9300 .
C14 C15 1.380(3) .
C14 H14 0.9300 .
C15 C16 1.378(3) .
C15 H15 0.9300 .
C16 C17 1.383(3) .
C16 H16 0.9300 .
C17 H17 0.9300 .
C18 C23 1.387(2) .
C18 C19 1.393(2) .
C19 C20 1.380(2) .
C19 H19 0.9300 .
C20 C21 1.384(3) .
C20 H20 0.9300 .
C21 C22 1.375(3) .
C21 H21 0.9300 .
C22 C23 1.389(2) .
C22 H22 0.9300 .
C23 H23 0.9300 .
